data_2008098
loop_
_publ_author_name
'Takehiro Matsunaga'
'Yoshio Ohno'
'Yoshiaki Akutsu'
'Mitsuru Arai'
'Masamitsu Tamura'
'Mitsuaki Iida'

_publ_section_title
;
 1-Phenyltetrazole
;
_journal_issue 1
_journal_name_full 'Acta Crystallographica Section C'
_journal_page_first 129
_journal_page_last 131
_journal_paper_doi 10.1107/S0108270198009718
_journal_volume 55
_journal_year 1999
_chemical_formula_moiety 'C7 H6 N4'
_chemical_formula_sum 'C7 H6 N4'
_chemical_formula_weight 146.15
_space_group_IT_number 14
_symmetry_cell_setting monoclinic
_symmetry_space_group_name_Hall '-P 2yab'
_symmetry_space_group_name_H-M 'P 1 21/a 1'
_cell_angle_alpha 90
_cell_angle_beta 97.50(2)
_cell_angle_gamma 90
_cell_formula_units_Z 4
_cell_length_a 15.146(6)
_cell_length_b 10.936(4)
_cell_length_c 4.3280(10)
_cell_measurement_reflns_used 17
_cell_measurement_temperature 296
_cell_measurement_theta_max 12.27
_cell_measurement_theta_min 8.37
_cell_volume 710.7(4)
_computing_cell_refinement 'CRYSTAN-GM (Mackay et al., 1995)'
_computing_data_collection 'MacScience MXC18K software'
_computing_data_reduction 'maXus (Mackay et al., 1998)'
_computing_molecular_graphics 'ORTEPII (Johnson, 1976)'
_computing_publication_material 'CRYSTAN-GM and maXus'
_computing_structure_refinement maXus
_computing_structure_solution 'SIR92 (Altomare et al., 1994)'
_diffrn_measurement_device_type 'MacScience MXC18'
_diffrn_measurement_method '\w scans with profile analysis'
_diffrn_radiation_type MoK\a
_diffrn_radiation_wavelength 0.71073
_diffrn_reflns_av_R_equivalents 0.027
_diffrn_reflns_limit_h_max 19
_diffrn_reflns_limit_h_min -19
_diffrn_reflns_limit_k_max 14
_diffrn_reflns_limit_k_min 0
_diffrn_reflns_limit_l_max 0
_diffrn_reflns_limit_l_min -5
_diffrn_reflns_number 1999
_diffrn_reflns_theta_full 27.5
_diffrn_reflns_theta_max 27.5
_diffrn_standards_decay_% 1.053
_diffrn_standards_interval_count 100
_diffrn_standards_number 3
_exptl_absorpt_coefficient_mu 0.092
_exptl_absorpt_correction_type none
_exptl_crystal_colour colourless
_exptl_crystal_density_diffrn 1.3659
_exptl_crystal_density_method 'not measured'
_exptl_crystal_description prism
_exptl_crystal_size_max 0.70
_exptl_crystal_size_mid 0.30
_exptl_crystal_size_min 0.10
_refine_diff_density_max 0.16
_refine_diff_density_min -0.20
_refine_ls_extinction_method none
_refine_ls_goodness_of_fit_ref 1.406
_refine_ls_hydrogen_treatment noref
_refine_ls_number_parameters 100
_refine_ls_number_reflns 1014
_refine_ls_R_factor_gt 0.053
_refine_ls_shift/su_max 0.0447
_refine_ls_structure_factor_coef F
_refine_ls_weighting_details 'w = exp[5(sin\p)^2^/\l^2^]/[\s^2^(Fo) + 0.0009|Fo|^2^]'
_refine_ls_weighting_scheme sigma
_refine_ls_wR_factor_ref 0.041
_reflns_number_gt 1014
_reflns_number_total 1403
_reflns_threshold_expression F<2\s(F)
_cod_data_source_file oa1063.cif
_cod_data_source_block oa1063
_cod_depositor_comments
;
The following automatic conversions were performed:

'_atom_site_thermal_displace_type' tag value 'Uij' was replaced with
'Uani' value 11 times.

Automatic conversion script
Id: cif_fix_values 1646 2011-03-28 12:23:43Z adriana 
;
_cod_original_sg_symbol_H-M 'P 21/a'
_cod_database_code 2008098

loop_
_symmetry_equiv_pos_as_xyz
+x,+y,+z
1/2-x,1/2+y,-z
-x,-y,-z
1/2+x,1/2-y,+z

loop_
_atom_site_aniso_label
_atom_site_aniso_U_11
_atom_site_aniso_U_22
_atom_site_aniso_U_33
_atom_site_aniso_U_12
_atom_site_aniso_U_13
_atom_site_aniso_U_23
C1 0.0565(7) 0.0618(8) 0.0779(8) 0.0009(6) 0.0187(6) -.0014(6)
C2 0.0479(6) 0.0451(6) 0.0441(6) -.0022(5) 0.0068(5) -.0081(5)
C3 0.0551(7) 0.0562(7) 0.0649(7) 0.0058(5) 0.0134(5) -.0077(6)
C4 0.0565(7) 0.0808(8) 0.0721(8) 0.0007(6) 0.0186(6) -.0219(7)
C5 0.0693(8) 0.0763(9) 0.0627(8) -.0188(7) 0.0189(6) -.0141(6)
C7 0.0538(6) 0.0488(7) 0.0627(7) 0.0014(5) 0.0094(5) -.0034(5)
N1 0.0508(5) 0.0415(5) 0.0547(5) 0.0030(4) 0.0099(4) -.0042(4)
N2 0.0750(7) 0.0465(6) 0.0929(7) 0.0049(5) 0.0246(5) 0.0083(5)
C6 0.0725(8) 0.0548(7) 0.0680(7) -.0108(6) 0.0089(6) -.0008(6)
N4 0.0636(6) 0.0732(7) 0.0940(8) -.0106(5) 0.0262(5) 0.0016(6)
N3 0.0772(7) 0.0610(7) 0.0972(8) -.0093(6) 0.0238(6) 0.0094(6)

loop_
_atom_site_label
_atom_site_fract_x
_atom_site_fract_y
_atom_site_fract_z
_atom_site_U_iso_or_equiv
_atom_site_thermal_displace_type
_atom_site_occupancy
C1 0.25686(7) 0.67620(10) 0.4358(2) 0.0653(7) Uani 1.00
C2 0.39375(6) 0.70214(8) 0.1671(2) 0.0459(5) Uani 1.00
C3 0.47532(6) 0.64798(8) 0.1457(2) 0.0589(6) Uani 1.00
C4 0.53456(6) 0.71120(10) -0.0183(2) 0.0697(7) Uani 1.00
C5 0.51323(7) 0.82320(10) -0.1518(2) 0.0693(7) Uani 1.00
C7 0.37104(6) 0.81408(9) 0.0373(2) 0.0554(6) Uani 1.00
N1 0.33215(5) 0.63807(7) 0.3325(2) 0.0492(5) Uani 1.00
N2 0.34476(5) 0.52046(7) 0.4205(2) 0.0714(6) Uani 1.00
C6 0.43133(7) 0.87506(9) -0.1243(2) 0.0655(7) Uani 1.00
N4 0.22249(5) 0.58693(9) 0.5792(2) 0.0767(6) Uani 1.00
N3 0.27853(6) 0.49099(9) 0.5681(2) 0.0784(7) Uani 1.00
H1 0.23890 0.75080 0.38950 0.08600 Uiso 1.00
H6 0.41673 0.95356 -0.21619 0.07700 Uiso 1.00
H3 0.48942 0.56888 0.23482 0.08000 Uiso 1.00
H4 0.59166 0.67619 -0.03542 0.10100 Uiso 1.00
H5 0.55473 0.86594 -0.26260 0.09000 Uiso 1.00
H7 0.3168 0.8524 0.050 0.075 Uiso 1.00

loop_
_atom_type_symbol
_atom_type_scat_dispersion_real
_atom_type_scat_dispersion_imag
_atom_type_scat_source
C 0.003 0.002 'International Tables'
N 0.006 0.003 'International Tables'
H 0.000 0.000 'International Tables'

loop_
_geom_angle_atom_site_label_1
_geom_angle_atom_site_label_2
_geom_angle_atom_site_label_3
_geom_angle
_geom_angle_publ_flag
N1 C1 N4 109.60(10) yes
C3 C2 C7 122.20(10) no
C3 C2 N1 118.00(10) yes
C7 C2 N1 119.80(10) yes
C2 C3 C4 117.40(10) no
C3 C4 C5 121.50(10) no
C4 C5 C6 119.50(10) no
C2 C7 C6 119.20(10) no
C1 N1 C2 130.60(10) yes
C1 N1 N2 107.30(10) yes
C2 N1 N2 122.10(10) yes
N1 N2 N3 106.60(10) yes
C5 C6 C7 120.10(10) no
C1 N4 N3 105.80(10) yes
N2 N3 N4 110.70(10) yes
N1 C1 H(1) 117.7(2) no
N4 C1 H(1) 132.6(2) no
C2 C3 H(3) 120.80(10) no
C4 C3 H(3) 121.70(10) no
C3 C4 H(4) 119.2(2) no
C5 C4 H(4) 119.3(2) no
C4 C5 H(5) 120.7(2) no
C6 C5 H(5) 119.8(2) no
C2 C7 H(7) 123.7(5) no
C6 C7 H(7) 117.2(5) no
C5 C6 H(6) 119.40(10) no
C7 C6 H(6) 120.40(10) no

loop_
_geom_bond_atom_site_label_1
_geom_bond_atom_site_label_2
_geom_bond_site_symmetry_1
_geom_bond_site_symmetry_2
_geom_bond_distance
_geom_bond_publ_flag
C1 N1 . . 1.344(2) yes
C1 N4 . . 1.302(2) yes
C2 C3 . . 1.384(2) no
C2 C7 . . 1.372(2) no
C2 N1 . . 1.431(2) yes
C3 C4 . . 1.398(2) no
C4 C5 . . 1.375(2) no
C5 C6 . . 1.383(2) no
C7 C6 . . 1.391(2) no
N1 N2 . . 1.348(2) yes
N2 N3 . . 1.298(2) yes
N4 N3 . . 1.354(2) yes
C1 H(1) . . 0.875(2) no
C3 H(3) . . 0.9600(10) no
C4 H(4) . . 0.9570(10) no
C5 H(5) . . 0.960(2) no
C7 H(7) . . 0.930(8) no
C6 H(6) . . 0.9600(10) no

loop_
_geom_torsion_atom_site_label_1
_geom_torsion_atom_site_label_2
_geom_torsion_atom_site_label_3
_geom_torsion_atom_site_label_4
_geom_torsion
_geom_torsion_publ_flag
N4 C1 N1 C2 -179.1(2) yes
N4 C1 N1 N2 -0.80(10) yes
N1 C1 N4 N3 0.70(10) yes
C7 C2 C3 C4 -0.80(10) no
C3 C2 C7 C6 0.70(10) no
C3 C2 N1 C1 166.8(2) yes
N1 C2 C3 C4 179.6(2) yes
C3 C2 N1 N2 -11.20(10) yes
C7 C2 N1 C1 -12.80(10) yes
C7 C2 N1 N2 169.1(2) yes
N1 C2 C7 C6 -179.6(2) yes
C2 C3 C4 C5 0.50(10) no
C3 C4 C5 C6 -0.10(10) no
C4 C5 C6 C7 0.00(10) no
C2 C7 C6 C5 -0.30(10) no
C1 N1 N2 N3 0.50(10) yes
C2 N1 N2 N3 179.0(2) yes
N1 N2 N3 N4 0.00(10) yes
C1 N4 N3 N2 -0.40(10) yes

loop_
_cod_related_entry_id
_cod_related_entry_database
_cod_related_entry_code
1 ChemSpider 122096
